data_7110474
loop_
_publ_author_name
'Reznikov, Vladimir A.'
'Pervukhina, Natalia V.'
'Ikorskii, Vladimir N.'
'Ovcharenko, Victor I.'
'Ovcharenko, Ivan V.'
'Grand, Andre'

_publ_section_title
;
 Persistent vinylnitroxides
;
_journal_issue 6
_journal_name_full 'Chemical Communications'
_journal_page_first 539
_journal_paper_doi 10.1039/a900733d
_journal_year 1999
_chemical_formula_sum 'C13 H11 N2 O2'
_chemical_formula_weight 227.24
_chemical_name_systematic
;
 ?
;
_space_group_IT_number 41
_symmetry_cell_setting orthorhombic
_symmetry_space_group_name_Hall 'A 2 -2ab'
_symmetry_space_group_name_H-M 'A b a 2'
_atom_sites_solution_hydrogens geom
_atom_sites_solution_primary direct
_atom_sites_solution_secondary difmap
_audit_creation_method SHELXL-97
_cell_angle_alpha 90.00
_cell_angle_beta 90.00
_cell_angle_gamma 90.00
_cell_formula_units_Z 8
_cell_length_a 15.334(3)
_cell_length_b 18.203(4)
_cell_length_c 8.414(2)
_cell_measurement_temperature 293(2)
_cell_volume 2348.6(9)
_computing_structure_refinement 'SHELXL-97 (Sheldrick, 1997)'
_computing_structure_solution 'SHELXS-97 (Sheldrick, 1990)'
_diffrn_ambient_temperature 293(2)
_diffrn_measured_fraction_theta_full 0.898
_diffrn_measured_fraction_theta_max 0.898
_diffrn_radiation_monochromator graphite
_diffrn_radiation_source 'fine-focus sealed tube'
_diffrn_radiation_type MoK\a
_diffrn_radiation_wavelength 0.71069
_diffrn_reflns_av_R_equivalents 0.0265
_diffrn_reflns_av_sigmaI/netI 0.0923
_diffrn_reflns_limit_h_max 0
_diffrn_reflns_limit_h_min -17
_diffrn_reflns_limit_k_max 20
_diffrn_reflns_limit_k_min -20
_diffrn_reflns_limit_l_max 0
_diffrn_reflns_limit_l_min -9
_diffrn_reflns_number 1512
_diffrn_reflns_theta_full 23.48
_diffrn_reflns_theta_max 23.48
_diffrn_reflns_theta_min 2.60
_exptl_absorpt_coefficient_mu 0.089
_exptl_crystal_density_diffrn 1.285
_exptl_crystal_density_method 'not measured'
_exptl_crystal_F_000 952
_refine_diff_density_max 0.059
_refine_diff_density_min -0.071
_refine_diff_density_rms 0.016
_refine_ls_abs_structure_details 'Flack H D (1983), Acta Cryst. A39, 876-881'
_refine_ls_abs_structure_Flack -1.0(18)
_refine_ls_extinction_coef 0.0056(4)
_refine_ls_extinction_expression Fc^*^=kFc[1+0.001xFc^2^\l^3^/sin(2\q)]^-1/4^
_refine_ls_extinction_method SHELXL
_refine_ls_goodness_of_fit_ref 0.506
_refine_ls_hydrogen_treatment mixed
_refine_ls_matrix_type full
_refine_ls_number_parameters 199
_refine_ls_number_reflns 847
_refine_ls_number_restraints 1
_refine_ls_restrained_S_all 0.505
_refine_ls_R_factor_all 0.0482
_refine_ls_R_factor_gt 0.0204
_refine_ls_shift/su_max 1.061
_refine_ls_shift/su_mean 0.144
_refine_ls_structure_factor_coef Fsqd
_refine_ls_weighting_details 'calc w=1/[\s^2^(Fo^2^)+(0.0000P)^2^+0.0000P] where P=(Fo^2^+2Fc^2^)/3'
_refine_ls_weighting_scheme calc
_refine_ls_wR_factor_gt 0.0251
_refine_ls_wR_factor_ref 0.0306
_reflns_number_gt 511
_reflns_number_total 847
_reflns_threshold_expression >2sigma(I)
_cod_data_source_file 900733dsup1.cif
_cod_data_source_block xraydata
_cod_depositor_comments
;
The following automatic conversions were performed:
'_atom_site_symetry_multiplicity' tag replaced with
'_atom_site_symmetry_multiplicity'.

Automatic conversion script
Id: cif_correct_tags 1440 2010-10-19 06:21:57Z saulius 
;
_cod_original_sg_symbol_H-M Aba2
_cod_database_code 7110474

loop_
_symmetry_equiv_pos_as_xyz
'x, y, z'
'-x, -y, z'
'x+1/2, -y+1/2, z'
'-x+1/2, y+1/2, z'
'x, y+1/2, z+1/2'
'-x, -y+1/2, z+1/2'
'x+1/2, -y+1, z+1/2'
'-x+1/2, y+1, z+1/2'

loop_
_atom_site_label
_atom_site_type_symbol
_atom_site_fract_x
_atom_site_fract_y
_atom_site_fract_z
_atom_site_U_iso_or_equiv
_atom_site_adp_type
_atom_site_occupancy
_atom_site_symmetry_multiplicity
_atom_site_calc_flag
O1 O 0.94681(16) 0.25095(13) 0.3739(3) 0.0795(8) Uani 1 1 d
N1 N 0.9279(2) 0.28342(11) 0.2464(3) 0.0545(8) Uani 1 1 d
C1 C 0.88496(18) 0.25180(18) 0.1193(4) 0.0468(7) Uani 1 1 d
C2 C 0.8595(2) 0.17524(16) 0.1181(4) 0.0512(9) Uani 1 1 d
C3 C 0.7820(3) 0.1547(2) 0.0452(5) 0.0636(11) Uani 1 1 d
H3 H 0.745(2) 0.1939(13) 0.016(4) 0.078(13) Uiso 1 1 d
C4 C 0.7563(3) 0.0813(2) 0.0453(5) 0.0757(14) Uani 1 1 d
H4 H 0.704(2) 0.0655(18) -0.004(5) 0.089(14) Uiso 1 1 d
C5 C 0.8076(4) 0.0289(2) 0.1155(6) 0.0821(14) Uani 1 1 d
H5 H 0.7935(17) -0.0265(18) 0.119(4) 0.086(10) Uiso 1 1 d
C6 C 0.8856(3) 0.0481(2) 0.1863(5) 0.0772(13) Uani 1 1 d
H6 H 0.927(2) 0.0072(17) 0.216(5) 0.098(12) Uiso 1 1 d
C7 C 0.9108(3) 0.1210(2) 0.1888(4) 0.0619(11) Uani 1 1 d
H7 H 0.9627(16) 0.1396(12) 0.240(3) 0.046(10) Uiso 1 1 d
C8 C 0.8714(2) 0.30550(17) 0.0077(4) 0.0507(9) Uani 1 1 d
C9 C 0.8348(2) 0.29941(17) -0.1459(5) 0.0635(10) Uani 1 1 d
N2 N 0.8065(2) 0.30072(17) -0.2724(5) 0.0947(11) Uani 1 1 d
C10 C 0.9051(2) 0.3758(2) 0.0643(4) 0.0580(10) Uani 1 1 d
O2 O 0.90139(17) 0.43469(13) -0.0029(3) 0.0875(9) Uani 1 1 d
C11 C 0.9468(2) 0.36269(16) 0.2240(4) 0.0546(9) Uani 1 1 d
C12 C 0.9040(4) 0.4073(3) 0.3547(6) 0.0784(13) Uani 1 1 d
H121 H 0.917(3) 0.385(3) 0.442(6) 0.14(2) Uiso 1 1 d
H122 H 0.833(3) 0.396(2) 0.360(7) 0.171(19) Uiso 1 1 d
H123 H 0.914(2) 0.4620(18) 0.335(5) 0.119(14) Uiso 1 1 d
C13 C 1.0449(3) 0.3747(3) 0.2122(7) 0.0731(12) Uani 1 1 d
H131 H 1.077(3) 0.349(3) 0.282(7) 0.15(2) Uiso 1 1 d
H132 H 1.0504(17) 0.4252(16) 0.184(4) 0.066(11) Uiso 1 1 d
H133 H 1.076(3) 0.339(3) 0.118(7) 0.154(19) Uiso 1 1 d

loop_
_atom_site_aniso_label
_atom_site_aniso_U_11
_atom_site_aniso_U_22
_atom_site_aniso_U_33
_atom_site_aniso_U_23
_atom_site_aniso_U_13
_atom_site_aniso_U_12
O1 0.109(2) 0.0786(15) 0.0511(14) 0.0087(16) -0.0188(17) -0.0025(16)
N1 0.0664(19) 0.0537(17) 0.0435(17) 0.0037(18) -0.0014(16) -0.0008(15)
C1 0.0446(18) 0.0555(18) 0.0403(17) -0.0001(19) 0.0054(19) 0.0022(18)
C2 0.053(2) 0.056(2) 0.046(2) -0.002(2) 0.007(2) -0.0018(19)
C3 0.061(3) 0.064(3) 0.065(3) -0.011(2) 0.013(2) 0.001(2)
C4 0.069(3) 0.084(3) 0.075(3) -0.027(3) 0.017(3) -0.022(3)
C5 0.102(4) 0.060(3) 0.084(3) -0.011(3) 0.038(3) 0.000(3)
C6 0.090(3) 0.065(3) 0.077(3) 0.005(2) 0.014(3) 0.010(3)
C7 0.063(3) 0.061(3) 0.062(3) 0.000(2) 0.006(2) 0.001(2)
C8 0.052(2) 0.059(2) 0.042(2) 0.0009(19) -0.0061(19) 0.0019(18)
C9 0.058(2) 0.068(2) 0.065(3) 0.008(2) -0.006(2) 0.0035(17)
N2 0.111(3) 0.105(2) 0.068(2) 0.010(2) -0.037(2) -0.0114(19)
C10 0.063(2) 0.053(2) 0.057(2) 0.004(2) 0.0065(19) 0.005(2)
O2 0.120(2) 0.0607(17) 0.0823(19) 0.0166(14) -0.0172(19) 0.0002(16)
C11 0.063(2) 0.055(2) 0.046(2) -0.0013(19) -0.008(2) -0.0037(18)
C12 0.101(4) 0.069(3) 0.065(3) -0.010(3) 0.012(3) -0.003(3)
C13 0.067(3) 0.070(3) 0.082(3) 0.002(3) -0.009(3) -0.005(2)

loop_
_atom_type_symbol
_atom_type_description
_atom_type_scat_dispersion_real
_atom_type_scat_dispersion_imag
_atom_type_scat_source
C C 0.0033 0.0016 'International Tables Vol C Tables 4.2.6.8 and 6.1.1.4'
H H 0.0000 0.0000 'International Tables Vol C Tables 4.2.6.8 and 6.1.1.4'
N N 0.0061 0.0033 'International Tables Vol C Tables 4.2.6.8 and 6.1.1.4'
O O 0.0106 0.0060 'International Tables Vol C Tables 4.2.6.8 and 6.1.1.4'

loop_
_geom_angle_atom_site_label_1
_geom_angle_atom_site_label_2
_geom_angle_atom_site_label_3
_geom_angle
O1 N1 C1 125.0(2)
O1 N1 C11 121.3(3)
C1 N1 C11 113.6(3)
C8 C1 N1 107.8(3)
C8 C1 C2 129.8(3)
N1 C1 C2 122.4(3)
C3 C2 C7 118.7(3)
C3 C2 C1 119.5(3)
C7 C2 C1 121.7(3)
C2 C3 C4 119.9(4)
C5 C4 C3 120.4(5)
C4 C5 C6 120.4(4)
C7 C6 C5 119.5(4)
C6 C7 C2 121.0(4)
C1 C8 C9 129.1(3)
C1 C8 C10 110.3(3)
C9 C8 C10 120.5(3)
N2 C9 C8 174.2(4)
O2 C10 C8 127.3(3)
O2 C10 C11 125.1(3)
C8 C10 C11 107.6(3)
N1 C11 C10 100.6(3)
N1 C11 C13 109.9(3)
C10 C11 C13 109.7(3)
N1 C11 C12 110.2(3)
C10 C11 C12 112.2(3)
C13 C11 C12 113.4(4)

loop_
_geom_bond_atom_site_label_1
_geom_bond_atom_site_label_2
_geom_bond_distance
O1 N1 1.259(3)
N1 C1 1.382(4)
N1 C11 1.484(3)
C1 C8 1.371(4)
C1 C2 1.447(4)
C2 C3 1.389(4)
C2 C7 1.396(4)
C3 C4 1.393(5)
C4 C5 1.370(5)
C5 C6 1.381(5)
C6 C7 1.381(5)
C8 C9 1.413(5)
C8 C10 1.460(4)
C9 N2 1.149(4)
C10 O2 1.213(4)
C10 C11 1.507(5)
C11 C13 1.523(4)
C11 C12 1.517(5)
